data_9007497
loop_
_publ_author_name
'Kirfel, A.'
'Eichhorn, K.'

_publ_section_title
;
 Accurate structure analysis with synchrotron radiation.
 The electron density in Al2O3 and Cu2O
 Note: Atomic parameters were mislabeled in the publication.
 They have been fixed in this dataset.
;
_journal_issue 4
_journal_name_full 'Acta Crystallographica, Section A'
_journal_page_first 271
_journal_page_last 284
_journal_paper_doi 10.1107/S0108767389012596
_journal_volume 46
_journal_year 1990
_chemical_compound_source Synthetic
_chemical_formula_sum 'Cu2 O'
_chemical_name_mineral Cuprite
_space_group_IT_number 224
_symmetry_space_group_name_Hall 'P 4n 2 3 -1n'
_symmetry_space_group_name_H-M 'P n -3 m :1'
_cell_angle_alpha 90
_cell_angle_beta 90
_cell_angle_gamma 90
_cell_length_a 4.2685
_cell_length_b 4.2685
_cell_length_c 4.2685
_cell_formula_units_Z 2
_cell_volume 77.772
_database_code_amcsd 0009326
_exptl_crystal_density_diffrn 6.110
_cod_original_sg_symbol_H-M 'P n 3 m'
_cod_database_code 9007497

loop_
_space_group_symop_operation_xyz
x,y,z
1/2+z,1/2-x,1/2+y
-y,z,-x
1/2+x,1/2-y,1/2+z
-z,x,-y
1/2+y,1/2-z,1/2+x
-x,y,-z
x,-z,-y
1/2-z,1/2+y,1/2+x
y,-x,-z
1/2-x,1/2+z,1/2+y
z,-y,-x
1/2-y,1/2+x,1/2+z
x,z,y
1/2-z,1/2-y,1/2-x
y,x,z
1/2-x,1/2-z,1/2-y
z,y,x
1/2-y,1/2-x,1/2-z
1/2+z,1/2+x,1/2-y
-y,-z,x
1/2+x,1/2+y,1/2-z
-z,-x,y
1/2+y,1/2+z,1/2-x
-x,-y,z
1/2-z,1/2+x,1/2+y
y,-z,-x
1/2-x,1/2+y,1/2+z
z,-x,-y
1/2-y,1/2+z,1/2+x
x,-y,-z
-x,z,-y
1/2+z,1/2-y,1/2+x
-y,x,-z
1/2+x,1/2-z,1/2+y
-z,y,-x
1/2+y,1/2-x,1/2+z
-x,-z,y
1/2+z,1/2+y,1/2-x
-y,-x,z
1/2+x,1/2+z,1/2-y
-z,-y,x
1/2+y,1/2+x,1/2-z
1/2-z,1/2-x,1/2-y
y,z,x
1/2-x,1/2-y,1/2-z
z,x,y
1/2-y,1/2-z,1/2-x

loop_
_atom_site_aniso_label
_atom_site_aniso_U_11
_atom_site_aniso_U_22
_atom_site_aniso_U_33
_atom_site_aniso_U_12
_atom_site_aniso_U_13
_atom_site_aniso_U_23
Cu 0.01900 0.01900 0.01900 -0.00084 -0.00084 -0.00084
O 0.01880 0.01880 0.01880 0.00000 0.00000 0.00000

loop_
_atom_site_label
_atom_site_fract_x
_atom_site_fract_y
_atom_site_fract_z
Cu 0.25000 0.25000 0.25000
O 0.00000 0.00000 0.00000

loop_
_cod_related_entry_id
_cod_related_entry_database
_cod_related_entry_code
1 ChemSpider 8488659
2 AMCSD 0009326
